data_2242441
loop_
_publ_author_name
'Zakharov, Boris A.'
'Gal, Zoltan'
'Cruickshank, Dyanne'
'Boldyreva, Elena V.'

_publ_section_title
;
 Studying weak interactions in crystals at high pressures: when hardware
 matters
;
_journal_issue 5
_journal_name_full 'Acta Crystallographica Section E'
_journal_page_first 613
_journal_page_last 619
_journal_paper_doi 10.1107/S205698901800470X
_journal_volume 74
_journal_year 2018
_chemical_formula_moiety 'C6 H2 Br4'
_chemical_formula_sum 'C6 H2 Br4'
_chemical_formula_weight 393.72
_chemical_name_common 1,2,4,5-tetrabromobenzene
_chemical_name_systematic 1,2,4,5-tetrabromobenzene
_space_group_crystal_system monoclinic
_space_group_IT_number 14
_space_group_name_Hall '-P 2yn'
_space_group_name_H-M_alt 'P 1 21/n 1'
_symmetry_space_group_name_Hall '-P 2yn'
_symmetry_space_group_name_H-M 'P 1 21/n 1'
_atom_sites_solution_hydrogens geom
_audit_creation_method SHELXL-2018/1
_cell_angle_alpha 90
_cell_angle_beta 100.49(3)
_cell_angle_gamma 90
_cell_formula_units_Z 2
_cell_length_a 3.9390(9)
_cell_length_b 10.781(4)
_cell_length_c 9.944(4)
_cell_measurement_reflns_used 748
_cell_measurement_temperature 293(2)
_cell_measurement_theta_max 22.8680
_cell_measurement_theta_min 2.1980
_cell_volume 415.2(2)
_computing_cell_refinement
;
CrysAlisPro (Rigaku OD, 2016)
;
_computing_data_collection
;
CrysAlisPro (Rigaku OD, 2016)
;
_computing_data_reduction
;
CrysAlisPro (Rigaku OD, 2016)
;
_computing_molecular_graphics
;
Mercury (Macrae <i>et al.</i>,  2008)
;
_computing_publication_material
;
SHELXL-2018/1 (Sheldrick, 2015) and publCIF (Westrip, 2010)
;
_computing_structure_refinement
;
SHELXL-2018/1 (Sheldrick, 2015)
;
_diffrn_ambient_temperature 293(2)
_diffrn_measured_fraction_theta_full 0.695
_diffrn_measured_fraction_theta_max 0.486
_diffrn_measurement_device_type 'XtaLAB Synergy, Dualflex, Pilatus 300K'
_diffrn_measurement_method \w-scan
_diffrn_radiation_type AgK\a
_diffrn_radiation_wavelength 0.56087
_diffrn_reflns_av_R_equivalents 0.0477
_diffrn_reflns_limit_h_max 6
_diffrn_reflns_limit_h_min -5
_diffrn_reflns_limit_k_max 14
_diffrn_reflns_limit_k_min -14
_diffrn_reflns_limit_l_max 12
_diffrn_reflns_limit_l_min -11
_diffrn_reflns_number 2445
_diffrn_reflns_theta_full 19.665
_diffrn_reflns_theta_max 26.699
_diffrn_reflns_theta_min 2.219
_exptl_absorpt_coefficient_mu 10.330
_exptl_absorpt_correction_T_max 0.562
_exptl_absorpt_correction_T_min 0.486
_exptl_absorpt_correction_type gaussian
_exptl_absorpt_process_details
;
(CrysAlisPro; Rigaku OD, 2016) and (<i>ABSORB</i>; Angel <i>et al.</i>,
2007)
;
_exptl_crystal_colour colourless
_exptl_crystal_density_diffrn 3.149
_exptl_crystal_description block
_exptl_crystal_F_000 356
_exptl_crystal_size_max 0.18
_exptl_crystal_size_mid 0.07
_exptl_crystal_size_min 0.01
_refine_diff_density_max 0.540
_refine_diff_density_min -0.540
_refine_ls_extinction_method none
_refine_ls_goodness_of_fit_ref 0.930
_refine_ls_hydrogen_treatment constr
_refine_ls_matrix_type full
_refine_ls_number_parameters 46
_refine_ls_number_reflns 870
_refine_ls_number_restraints 0
_refine_ls_restrained_S_all 0.930
_refine_ls_R_factor_all 0.0953
_refine_ls_R_factor_gt 0.0369
_refine_ls_shift/su_max 0.001
_refine_ls_shift/su_mean 0.000
_refine_ls_structure_factor_coef Fsqd
_refine_ls_weighting_details 'w=1/[\s^2^(Fo^2^)+(0.0230P)^2^] where P=(Fo^2^+2Fc^2^)/3'
_refine_ls_weighting_scheme calc
_refine_ls_wR_factor_gt 0.0618
_refine_ls_wR_factor_ref 0.0726
_reflns_number_gt 496
_reflns_number_total 870
_reflns_threshold_expression 'I > 2\s(I)'
_cod_data_source_file su5433sup1.cif
_cod_data_source_block Ag-Absorb7_b
_cod_database_code 2242441
_shelx_space_group_comment
;
The symmetry employed for this shelxl refinement is uniquely defined
by the following loop, which should always be used as a source of
symmetry information in preference to the above space-group names.
They are only intended as comments.
;

loop_
_space_group_symop_operation_xyz
'x, y, z'
'-x+1/2, y+1/2, -z+1/2'
'-x, -y, -z'
'x-1/2, -y-1/2, z-1/2'

loop_
_atom_site_type_symbol
_atom_site_label
_atom_site_fract_x
_atom_site_fract_y
_atom_site_fract_z
_atom_site_U_iso_or_equiv
_atom_site_adp_type
_atom_site_calc_flag
_atom_site_occupancy
Br Br1 0.58340(14) 0.79093(6) 0.59432(7) 0.0409(2) Uani d 1
Br Br2 0.34699(14) 0.57466(6) 0.80194(7) 0.0380(2) Uani d 1
C C1 0.5332(12) 0.6218(6) 0.5414(7) 0.0314(15) Uani d 1
C C2 0.4386(12) 0.5325(5) 0.6290(6) 0.0276(14) Uani d 1
C C3 0.4002(12) 0.4113(5) 0.5857(7) 0.0297(14) Uani d 1
H H3 0.329328 0.351372 0.641933 0.036 Uiso calc 1

loop_
_atom_site_aniso_label
_atom_site_aniso_U_11
_atom_site_aniso_U_22
_atom_site_aniso_U_33
_atom_site_aniso_U_12
_atom_site_aniso_U_13
_atom_site_aniso_U_23
Br1 0.0583(4) 0.0255(5) 0.0399(6) -0.0036(3) 0.0115(3) -0.0034(2)
Br2 0.0502(3) 0.0372(5) 0.0291(5) 0.0015(3) 0.0139(3) -0.0027(2)
C1 0.026(2) 0.020(5) 0.046(6) 0.003(2) 0.001(3) -0.004(2)
C2 0.027(3) 0.036(5) 0.022(6) 0.004(3) 0.010(3) -0.002(2)
C3 0.033(3) 0.017(5) 0.041(6) -0.004(3) 0.013(3) 0.005(2)

loop_
_atom_type_symbol
_atom_type_description
_atom_type_scat_dispersion_real
_atom_type_scat_dispersion_imag
_atom_type_scat_source
Br Br 0.1811 1.6452 'International Tables Vol C Tables 4.2.6.8 and 6.1.1.4'
C C 0.0015 0.0009 'International Tables Vol C Tables 4.2.6.8 and 6.1.1.4'
H H 0.0000 0.0000 'International Tables Vol C Tables 4.2.6.8 and 6.1.1.4'

loop_
_geom_angle_atom_site_label_1
_geom_angle_atom_site_label_2
_geom_angle_atom_site_label_3
_geom_angle_site_symmetry_1
_geom_angle_site_symmetry_3
_geom_angle
C3 C1 C2 3_666 . 120.7(6)
C3 C1 Br1 3_666 . 118.2(4)
C2 C1 Br1 . . 121.0(5)
C3 C2 C1 . . 119.1(6)
C3 C2 Br2 . . 119.2(4)
C1 C2 Br2 . . 121.6(5)
C2 C3 C1 . 3_666 120.2(5)
C2 C3 H3 . . 119.9
C1 C3 H3 3_666 . 119.9

loop_
_geom_bond_atom_site_label_1
_geom_bond_atom_site_label_2
_geom_bond_site_symmetry_2
_geom_bond_distance
Br1 C1 . 1.899(6)
Br2 C2 . 1.876(6)
C1 C3 3_666 1.382(8)
C1 C2 . 1.394(7)
C2 C3 . 1.377(8)
C3 H3 . 0.9300

loop_
_geom_torsion_atom_site_label_1
_geom_torsion_atom_site_label_2
_geom_torsion_atom_site_label_3
_geom_torsion_atom_site_label_4
_geom_torsion_site_symmetry_1
_geom_torsion_site_symmetry_4
_geom_torsion
C3 C1 C2 C3 3_666 . -2.3(9)
Br1 C1 C2 C3 . . 179.1(4)
C3 C1 C2 Br2 3_666 . 180.0(4)
Br1 C1 C2 Br2 . . 1.3(6)
C1 C2 C3 C1 . 3_666 2.2(9)
Br2 C2 C3 C1 . 3_666 -179.9(4)

_cod_database_fobs_code 2242441
